data_1501549
loop_
_publ_author_name
'Adam Duong'
'Marc-Andr\'e Dubois'
'Thierry Maris'
'Val\'erie M\'etivaud'
'Ji-Hyun Yi'
'Antonio Nanci'
'Alain Rochefort'
'Wuest,James D'

_publ_section_title
;
 Engineering Homologous Molecular Organization in 2D and 3D.
 Cocrystallization of Pyridyl-Substituted Diaminotriazines with
 Alkanecarboxylic Acids
;
_journal_name_full 'The Journal of Physical Chemistry C'
_journal_page_first 12908
_journal_page_last 12919
_journal_paper_doi 10.1021/jp201119g
_journal_volume 115
_journal_year 2011
_chemical_compound_source 'Synthesized by the authors. See text'
_chemical_formula_moiety '2(C9 H18 O2), C8 H8 N6'
_chemical_formula_sum 'C26 H44 N6 O4'
_chemical_formula_weight 504.67
_space_group_IT_number 2
_symmetry_cell_setting triclinic
_symmetry_space_group_name_Hall '-P 1'
_symmetry_space_group_name_H-M 'P -1'
_atom_sites_solution_hydrogens geom
_atom_sites_solution_primary direct
_atom_sites_solution_secondary difmap
_audit_creation_method SHELXL-97
_cell_angle_alpha 94.378(4)
_cell_angle_beta 92.854(4)
_cell_angle_gamma 101.374(3)
_cell_formula_units_Z 3
_cell_length_a 7.5805(6)
_cell_length_b 11.1838(9)
_cell_length_c 25.627(2)
_cell_measurement_reflns_used 3034
_cell_measurement_temperature 150
_cell_measurement_theta_max 56.75
_cell_measurement_theta_min 3.47
_cell_volume 2119.1(3)
_computing_cell_refinement 'SAINT V7.68A(Bruker AXS, 2009)'
_computing_data_collection 'APEX2  (Bruker AXS, 2009)'
_computing_data_reduction 'SAINT V7.68A(Bruker AXS, 2009)'
_computing_molecular_graphics 'SHELXTL v6.12 (Bruker AXS, 2001)'
_computing_publication_material 'UdMX (Maris, 2004)'
_computing_structure_refinement 'SHELXL97 (Sheldrick, 2008)'
_computing_structure_solution 'SIR2004 (Burla et al., 2004)'
_diffrn_ambient_temperature 150
_diffrn_detector_area_resol_mean 8.3
_diffrn_measured_fraction_theta_full 0.975
_diffrn_measured_fraction_theta_max 0.975
_diffrn_measurement_device_type 'Bruker Microstar'
_diffrn_measurement_method \w
_diffrn_radiation_monochromator 'Helios optics'
_diffrn_radiation_source 'Rotating Anode'
_diffrn_radiation_type CuK\a
_diffrn_radiation_wavelength 1.54178
_diffrn_reflns_av_R_equivalents 0.074
_diffrn_reflns_av_sigmaI/netI 0.0648
_diffrn_reflns_limit_h_max 8
_diffrn_reflns_limit_h_min -8
_diffrn_reflns_limit_k_max 12
_diffrn_reflns_limit_k_min -12
_diffrn_reflns_limit_l_max 22
_diffrn_reflns_limit_l_min -27
_diffrn_reflns_number 29039
_diffrn_reflns_theta_full 57.21
_diffrn_reflns_theta_max 57.21
_diffrn_reflns_theta_min 1.73
_exptl_absorpt_coefficient_mu 0.654
_exptl_absorpt_correction_T_max 0.9806
_exptl_absorpt_correction_T_min 0.7060
_exptl_absorpt_correction_type multi-scan
_exptl_absorpt_process_details 'Sadabs (Sheldrick, 2008)'
_exptl_crystal_colour Colorless
_exptl_crystal_density_diffrn 1.186
_exptl_crystal_density_method 'not measured'
_exptl_crystal_description Plate
_exptl_crystal_F_000 822
_exptl_crystal_size_max 0.09
_exptl_crystal_size_mid 0.03
_exptl_crystal_size_min 0.03
_refine_diff_density_max 0.281
_refine_diff_density_min -0.313
_refine_diff_density_rms 0.048
_refine_ls_extinction_method none
_refine_ls_goodness_of_fit_ref 1.008
_refine_ls_hydrogen_treatment constr
_refine_ls_matrix_type full
_refine_ls_number_parameters 616
_refine_ls_number_reflns 5617
_refine_ls_number_restraints 212
_refine_ls_restrained_S_all 0.996
_refine_ls_R_factor_all 0.1419
_refine_ls_R_factor_gt 0.0658
_refine_ls_shift/su_max 0.001
_refine_ls_shift/su_mean 0.000
_refine_ls_structure_factor_coef Fsqd
_refine_ls_weighting_details 'calc w=1/[\s^2^(Fo^2^)+(0.1046P)^2^+0.6469P] where P=(Fo^2^+2Fc^2^)/3'
_refine_ls_weighting_scheme calc
_refine_ls_wR_factor_gt 0.1651
_refine_ls_wR_factor_ref 0.2141
_reflns_number_gt 2775
_reflns_number_total 5617
_reflns_threshold_expression I>2\s(I)
_cod_data_source_file deposit.cif
_cod_data_source_block adam54
_cod_depositor_comments
;
 Updated values of the _geom_bond_atom_site_label_* data items to establish
 relationships between loop packets from different data loops.

 Antanas Vaitkus,
 2020-10-02
;
_cod_original_cell_volume 2119.0(3)
_cod_original_sg_symbol_H-M P-1
_cod_database_code 1501549

loop_
_symmetry_equiv_pos_as_xyz
'x, y, z'
'-x, -y, -z'

loop_
_atom_site_label
_atom_site_type_symbol
_atom_site_fract_x
_atom_site_fract_y
_atom_site_fract_z
_atom_site_U_iso_or_equiv
_atom_site_adp_type
_atom_site_occupancy
_atom_site_symmetry_multiplicity
_atom_site_calc_flag
_atom_site_refinement_flags
_atom_site_disorder_assembly
_atom_site_disorder_group
O1 O 0.4825(4) 0.7197(3) 0.66103(11) 0.0615(8) Uani 1 1 d . . .
O2 O 0.7686(4) 0.7789(3) 0.69039(10) 0.0642(9) Uani 1 1 d . . .
H2 H 0.7844 0.7375 0.6629 0.096 Uiso 1 1 calc . . .
C1 C 0.5961(6) 0.7757(4) 0.69383(17) 0.0470(11) Uani 1 1 d . . .
C2 C 0.5535(5) 0.8467(4) 0.74176(14) 0.0462(11) Uani 1 1 d . . .
H2A H 0.6022 0.9347 0.7390 0.055 Uiso 1 1 calc R . .
H2B H 0.6170 0.8223 0.7727 0.055 Uiso 1 1 calc R . .
C3 C 0.3536(5) 0.8304(4) 0.75141(14) 0.0447(10) Uani 1 1 d . . .
H3A H 0.2906 0.8612 0.7221 0.054 Uiso 1 1 calc R . .
H3B H 0.3019 0.7421 0.7519 0.054 Uiso 1 1 calc R . .
C4 C 0.3204(5) 0.8973(3) 0.80269(14) 0.0428(10) Uani 1 1 d . . .
H4A H 0.3893 0.8697 0.8317 0.051 Uiso 1 1 calc R . .
H4B H 0.3670 0.9861 0.8013 0.051 Uiso 1 1 calc R . .
C5 C 0.1233(5) 0.8775(3) 0.81474(14) 0.0423(10) Uani 1 1 d . . .
H5A H 0.0768 0.7888 0.8166 0.051 Uiso 1 1 calc R . .
H5B H 0.0539 0.9042 0.7856 0.051 Uiso 1 1 calc R . .
C6 C 0.0914(5) 0.9462(3) 0.86590(14) 0.0432(10) Uani 1 1 d . . .
H6A H 0.1632 0.9206 0.8948 0.052 Uiso 1 1 calc R . .
H6B H 0.1365 1.0349 0.8637 0.052 Uiso 1 1 calc R . .
C7 C -0.1045(5) 0.9264(3) 0.87955(14) 0.0438(10) Uani 1 1 d . . .
H7A H -0.1763 0.9537 0.8511 0.053 Uiso 1 1 calc R . .
H7B H -0.1506 0.8376 0.8813 0.053 Uiso 1 1 calc R . .
C8 C -0.1321(5) 0.9935(4) 0.93086(15) 0.0559(12) Uani 1 1 d . . .
H8A H -0.0870 1.0822 0.9288 0.067 Uiso 1 1 calc R . .
H8B H -0.0583 0.9671 0.9591 0.067 Uiso 1 1 calc R . .
C9 C -0.3259(5) 0.9739(4) 0.94587(17) 0.0704(14) Uani 1 1 d . . .
H9A H -0.3994 1.0042 0.9193 0.106 Uiso 1 1 calc R . .
H9B H -0.3314 1.0184 0.9800 0.106 Uiso 1 1 calc R . .
H9C H -0.3724 0.8863 0.9480 0.106 Uiso 1 1 calc R . .
O3 O 0.6642(4) 0.4410(3) 0.70334(10) 0.0584(8) Uani 1 1 d . . .
O4 O 0.9514(3) 0.5116(3) 0.73105(11) 0.0599(8) Uani 1 1 d . . .
H4 H 0.9685 0.4729 0.7030 0.090 Uiso 1 1 calc . . .
C10 C 0.7768(6) 0.4989(4) 0.73635(17) 0.0458(10) Uani 1 1 d . . .
C11 C 0.7344(5) 0.5617(4) 0.78587(14) 0.0443(10) Uani 1 1 d . . .
H11A H 0.7792 0.6509 0.7852 0.053 Uiso 1 1 calc R . .
H11B H 0.8008 0.5344 0.8155 0.053 Uiso 1 1 calc R . .
C12 C 0.5355(5) 0.5393(3) 0.79608(14) 0.0426(10) Uani 1 1 d . . .
H12A H 0.4883 0.4499 0.7947 0.051 Uiso 1 1 calc R . .
H12B H 0.4696 0.5716 0.7678 0.051 Uiso 1 1 calc R . .
C13 C 0.4980(5) 0.5984(4) 0.84871(14) 0.0445(10) Uani 1 1 d . . .
H13A H 0.5663 0.5672 0.8768 0.053 Uiso 1 1 calc R . .
H13B H 0.5438 0.6879 0.8497 0.053 Uiso 1 1 calc R . .
C14 C 0.3007(5) 0.5756(3) 0.86031(14) 0.0420(10) Uani 1 1 d . . .
H14A H 0.2549 0.4863 0.8600 0.050 Uiso 1 1 calc R . .
H14B H 0.2317 0.6059 0.8321 0.050 Uiso 1 1 calc R . .
C15 C 0.2677(5) 0.6375(4) 0.91304(14) 0.0464(10) Uani 1 1 d . . .
H15A H 0.3368 0.6068 0.9411 0.056 Uiso 1 1 calc R . .
H15B H 0.3149 0.7267 0.9133 0.056 Uiso 1 1 calc R . .
C16 C 0.0708(5) 0.6170(4) 0.92573(14) 0.0461(10) Uani 1 1 d . . .
H16A H 0.0016 0.6482 0.8979 0.055 Uiso 1 1 calc R . .
H16B H 0.0232 0.5279 0.9254 0.055 Uiso 1 1 calc R . .
C17 C 0.0400(5) 0.6781(4) 0.97799(15) 0.0573(12) Uani 1 1 d . . .
H17A H 0.0878 0.7672 0.9783 0.069 Uiso 1 1 calc R . .
H17B H 0.1093 0.6469 1.0058 0.069 Uiso 1 1 calc R . .
C18 C -0.1570(6) 0.6580(4) 0.99095(17) 0.0701(13) Uani 1 1 d . . .
H18A H -0.2244 0.6972 0.9660 0.105 Uiso 1 1 calc R . .
H18B H -0.1653 0.6940 1.0266 0.105 Uiso 1 1 calc R . .
H18C H -0.2080 0.5700 0.9886 0.105 Uiso 1 1 calc R . .
O5 O 1.7076(4) 0.0015(3) 0.38383(11) 0.0594(8) Uani 1 1 d . . .
O6 O 1.4213(4) -0.0517(3) 0.35450(11) 0.0719(10) Uani 1 1 d . . .
H6 H 1.4084 -0.0067 0.3813 0.108 Uiso 1 1 calc . . .
C19 C 1.5932(6) -0.0547(4) 0.35141(16) 0.0502(11) Uani 1 1 d . . .
C20 C 1.6294(5) -0.1323(4) 0.30482(14) 0.0452(10) Uani 1 1 d . . .
H20A H 1.5678 -0.1093 0.2733 0.054 Uiso 1 1 calc R . .
H20B H 1.5765 -0.2189 0.3092 0.054 Uiso 1 1 calc R . .
C21 C 1.8291(5) -0.1211(3) 0.29581(14) 0.0425(10) Uani 1 1 d . . .
H21A H 1.8839 -0.0340 0.2932 0.051 Uiso 1 1 calc R . .
H21B H 1.8899 -0.1487 0.3264 0.051 Uiso 1 1 calc R . .
C22 C 1.8612(5) -0.1960(3) 0.24648(14) 0.0413(10) Uani 1 1 d . . .
H22A H 1.8119 -0.2835 0.2501 0.050 Uiso 1 1 calc R . .
H22B H 1.7937 -0.1718 0.2163 0.050 Uiso 1 1 calc R . .
C23 C 2.0578(5) -0.1814(3) 0.23463(14) 0.0428(10) Uani 1 1 d . . .
H23A H 2.1090 -0.0933 0.2331 0.051 Uiso 1 1 calc R . .
H23B H 2.1239 -0.2102 0.2639 0.051 Uiso 1 1 calc R . .
C24 C 2.0900(5) -0.2499(3) 0.18397(14) 0.0431(10) Uani 1 1 d . . .
H24A H 2.0183 -0.2245 0.1550 0.052 Uiso 1 1 calc R . .
H24B H 2.0445 -0.3385 0.1863 0.052 Uiso 1 1 calc R . .
C25 C 2.2849(5) -0.2309(4) 0.17022(14) 0.0440(10) Uani 1 1 d . . .
H25A H 2.3555 -0.2613 0.1980 0.053 Uiso 1 1 calc R . .
H25B H 2.3328 -0.1419 0.1699 0.053 Uiso 1 1 calc R . .
C26 C 2.3129(5) -0.2941(4) 0.11781(15) 0.0510(11) Uani 1 1 d . . .
H26A H 2.2695 -0.3833 0.1188 0.061 Uiso 1 1 calc R . .
H26B H 2.2375 -0.2665 0.0904 0.061 Uiso 1 1 calc R . .
C27 C 2.5052(4) -0.2718(3) 0.10221(12) 0.0633(13) Uani 1 1 d . . .
H27A H 2.5596 -0.3412 0.1104 0.095 Uiso 1 1 calc R . .
H27B H 2.5739 -0.1968 0.1216 0.095 Uiso 1 1 calc R . .
H27C H 2.5069 -0.2629 0.0645 0.095 Uiso 1 1 calc R . .
N7 N 1.0457(4) 0.3960(3) 0.65343(12) 0.038(2) Uani 0.50 1 d PRDU A 1
C36 C 1.2244(4) 0.4048(3) 0.64606(12) 0.0380(19) Uani 0.50 1 d PRDU A 1
H36 H 1.3087 0.4573 0.6705 0.046 Uiso 0.50 1 calc PR B 1
C37 C 1.2906(4) 0.3432(3) 0.60596(12) 0.0317(17) Uani 0.50 1 d PRDU A 1
H37 H 1.4164 0.3498 0.6028 0.038 Uiso 0.50 1 calc PR C 1
C38 C 1.1681(4) 0.2730(3) 0.57132(12) 0.0306(17) Uani 0.50 1 d PRDU A 1
C39 C 0.9844(4) 0.2609(3) 0.57330(12) 0.0317(17) Uani 0.50 1 d PRDU A 1
H39 H 0.9002 0.2131 0.5474 0.038 Uiso 0.50 1 calc PR D 1
C40 C 0.9335(4) 0.3250(3) 0.61648(12) 0.0380(19) Uani 0.50 1 d PRDU A 1
H40 H 0.8079 0.3179 0.6202 0.046 Uiso 0.50 1 calc PR E 1
C41 C 1.2349(4) 0.2066(3) 0.52628(12) 0.0306(17) Uani 0.50 1 d PRDU A 1
N8 N 1.1138(4) 0.1480(3) 0.48790(12) 0.0328(15) Uani 0.50 1 d PRDU A 1
C42 C 1.1833(4) 0.0892(3) 0.44626(12) 0.0363(18) Uani 0.50 1 d PRDU A 1
N9 N 1.3558(4) 0.0884(3) 0.44189(12) 0.035(2) Uani 0.50 1 d PRDU A 1
C43 C 1.4643(5) 0.1408(10) 0.4843(3) 0.0363(18) Uani 0.50 1 d PDU A 1
N10 N 1.4141(6) 0.2008(11) 0.5258(3) 0.0328(15) Uani 0.50 1 d PDU A 1
N11 N 1.0654(5) 0.0405(5) 0.40541(16) 0.0424(16) Uani 0.50 1 d PDU A 1
H11C H 1.1041 0.0091 0.3767 0.051 Uiso 0.50 1 calc P F 1
H11D H 0.9498 0.0401 0.4075 0.051 Uiso 0.50 1 calc P G 1
N12 N 1.6411(5) 0.1417(6) 0.47963(19) 0.0473(16) Uani 0.50 1 d PDU A 1
H12C H 1.7216 0.1819 0.5040 0.057 Uiso 0.50 1 calc P H 1
H12D H 1.6758 0.1022 0.4522 0.057 Uiso 0.50 1 calc P I 1
N7B N 1.3317(6) 0.0721(7) 0.4299(2) 0.042(2) Uani 0.50 1 d PDU J 2
C36B C 1.4446(6) 0.1403(11) 0.4690(3) 0.045(3) Uani 0.50 1 d PDU J 2
H36B H 1.5706 0.1461 0.4666 0.054 Uiso 0.50 1 calc PR J 2
C37B C 1.3888(5) 0.2007(14) 0.5114(4) 0.045(3) Uani 0.50 1 d PDU J 2
H37B H 1.4719 0.2472 0.5379 0.054 Uiso 0.50 1 calc PR J 2
C38B C 1.2105(5) 0.1907(7) 0.5136(2) 0.0314(19) Uani 0.50 1 d PDU J 2
C39B C 1.0840(5) 0.1284(7) 0.4756(2) 0.0333(19) Uani 0.50 1 d PDU J 2
H39B H 0.9582 0.1242 0.4776 0.040 Uiso 0.50 1 calc PR J 2
C40B C 1.1566(6) 0.0724(8) 0.4341(2) 0.040(2) Uani 0.50 1 d PDU J 2
H40B H 1.0750 0.0306 0.4063 0.049 Uiso 0.50 1 calc PR J 2
C41B C 1.1438(5) 0.2573(7) 0.5586(2) 0.0336(19) Uani 0.50 1 d PDU J 2
N8B N 1.2653(5) 0.3246(6) 0.5948(2) 0.0422(19) Uani 0.50 1 d PDU J 2
C42B C 1.1947(5) 0.3860(7) 0.6355(2) 0.040(2) Uani 0.50 1 d PDU J 2
N9B N 1.0214(5) 0.3791(7) 0.6417(2) 0.041(2) Uani 0.50 1 d PDU J 2
C43B C 0.9100(5) 0.3061(7) 0.6043(3) 0.045(2) Uani 0.50 1 d PDU J 2
N10B N 0.9616(6) 0.2472(7) 0.5627(2) 0.050(2) Uani 0.50 1 d PDU J 2
N11B N 1.3153(5) 0.4564(5) 0.67121(19) 0.0465(16) Uani 0.50 1 d PDU J 2
H11E H 1.2777 0.4965 0.6979 0.056 Uiso 0.50 1 calc P K 2
H11F H 1.4315 0.4623 0.6678 0.056 Uiso 0.50 1 calc P L 2
N12B N 0.7338(5) 0.3090(5) 0.60756(19) 0.0430(15) Uani 0.50 1 d PDU J 2
H12E H 0.6546 0.2720 0.5822 0.052 Uiso 0.50 1 calc P M 2
H12F H 0.6981 0.3478 0.6350 0.052 Uiso 0.50 1 calc P N 2
N1 N 0.8626(7) 0.6546(15) 0.6164(4) 0.038(2) Uani 0.50 1 d PDU O -1
C28 C 1.0404(7) 0.6691(19) 0.6068(5) 0.037(2) Uani 0.50 1 d PDU O -1
H28 H 1.1256 0.7206 0.6313 0.044 Uiso 0.50 1 calc PR O -1
C29 C 1.1040(7) 0.6147(14) 0.5642(4) 0.029(2) Uani 0.50 1 d PDU O -1
H29 H 1.2292 0.6274 0.5588 0.035 Uiso 0.50 1 calc PR O -1
C30 C 0.9806(7) 0.5424(15) 0.5304(4) 0.029(2) Uani 0.50 1 d PDU O -1
C31 C 0.7979(7) 0.5199(12) 0.5363(4) 0.035(3) Uani 0.50 1 d PDU O -1
H31 H 0.7131 0.4647 0.5129 0.042 Uiso 0.50 1 calc PR O -1
C32 C 0.7487(7) 0.5852(14) 0.5794(4) 0.043(3) Uani 0.50 1 d PDU O -1
H32 H 0.6234 0.5802 0.5830 0.051 Uiso 0.50 1 calc PR O -1
C33 C 1.0456(7) 0.4780(16) 0.4845(4) 0.029(2) Uani 0.50 1 d PDU O -1
N2 N 0.9228(6) 0.4144(14) 0.4476(4) 0.039(2) Uani 0.50 1 d PDU O -1
C34 C 0.9915(6) 0.3545(19) 0.4062(5) 0.034(2) Uani 0.50 1 d PDU O -1
N3 N 1.1641(6) 0.3560(13) 0.4007(3) 0.0298(19) Uani 0.50 1 d PDU O -1
C35 C 1.2763(6) 0.4211(13) 0.4399(3) 0.031(2) Uani 0.50 1 d PDU O -1
N4 N 1.2258(7) 0.4759(11) 0.4828(3) 0.036(3) Uani 0.50 1 d PDU O -1
N5 N 0.8707(6) 0.2957(6) 0.36769(18) 0.0427(17) Uani 0.50 1 d PDU O -1
H5C H 0.9076 0.2595 0.3398 0.051 Uiso 0.50 1 calc P P -1
H5D H 0.7549 0.2935 0.3705 0.051 Uiso 0.50 1 calc P Q -1
N6 N 1.4523(5) 0.4197(5) 0.43543(19) 0.0384(14) Uani 0.50 1 d PDU O -1
H6C H 1.5325 0.4549 0.4608 0.046 Uiso 0.50 1 calc P R -1
H6D H 1.4869 0.3836 0.4071 0.046 Uiso 0.50 1 calc P S -1

loop_
_atom_site_aniso_label
_atom_site_aniso_U_11
_atom_site_aniso_U_22
_atom_site_aniso_U_33
_atom_site_aniso_U_23
_atom_site_aniso_U_13
_atom_site_aniso_U_12
O1 0.0543(19) 0.077(2) 0.0563(19) -0.0068(16) 0.0071(16) 0.0236(17)
O2 0.0425(19) 0.084(2) 0.073(2) 0.0052(17) 0.0215(15) 0.0269(16)
C1 0.046(3) 0.049(3) 0.054(3) 0.016(2) 0.015(2) 0.022(2)
C2 0.040(3) 0.051(3) 0.048(3) 0.006(2) 0.004(2) 0.012(2)
C3 0.040(2) 0.051(3) 0.044(2) 0.000(2) 0.0032(19) 0.012(2)
C4 0.036(2) 0.047(3) 0.044(2) 0.000(2) 0.0023(18) 0.0068(19)
C5 0.036(2) 0.046(2) 0.045(2) 0.0008(19) 0.0058(18) 0.0075(19)
C6 0.036(2) 0.050(3) 0.043(2) -0.003(2) 0.0057(18) 0.0073(19)
C7 0.037(2) 0.045(2) 0.048(2) 0.000(2) 0.0060(18) 0.0057(18)
C8 0.045(3) 0.074(3) 0.045(3) -0.012(2) 0.009(2) 0.010(2)
C9 0.054(3) 0.082(4) 0.074(3) -0.009(3) 0.024(2) 0.012(3)
O3 0.0493(18) 0.073(2) 0.0518(18) -0.0129(16) 0.0026(15) 0.0168(16)
O4 0.0405(18) 0.070(2) 0.071(2) -0.0055(16) 0.0163(14) 0.0150(15)
C10 0.041(3) 0.048(3) 0.055(3) 0.007(2) 0.017(2) 0.019(2)
C11 0.032(2) 0.051(3) 0.049(3) 0.002(2) 0.0056(19) 0.0072(19)
C12 0.038(2) 0.045(2) 0.045(2) -0.002(2) 0.0046(18) 0.0121(19)
C13 0.036(2) 0.049(3) 0.047(2) -0.002(2) 0.0006(19) 0.0075(19)
C14 0.035(2) 0.048(2) 0.043(2) -0.0030(19) 0.0058(18) 0.0083(18)
C15 0.039(2) 0.052(3) 0.045(2) -0.004(2) 0.0055(19) 0.003(2)
C16 0.042(2) 0.054(3) 0.041(2) -0.001(2) 0.0048(18) 0.009(2)
C17 0.051(3) 0.077(3) 0.042(2) -0.009(2) 0.011(2) 0.010(2)
C18 0.056(3) 0.089(4) 0.069(3) 0.006(3) 0.023(2) 0.018(3)
O5 0.0500(18) 0.071(2) 0.0573(19) -0.0128(16) 0.0084(15) 0.0186(16)
O6 0.0440(19) 0.113(3) 0.067(2) -0.0024(18) 0.0113(15) 0.0383(18)
C19 0.048(3) 0.066(3) 0.043(3) 0.009(2) 0.009(2) 0.024(2)
C20 0.038(2) 0.056(3) 0.044(2) 0.001(2) 0.0023(19) 0.017(2)
C21 0.038(2) 0.047(2) 0.044(2) 0.0009(19) 0.0036(18) 0.0126(19)
C22 0.034(2) 0.047(2) 0.042(2) -0.0016(19) 0.0034(18) 0.0084(18)
C23 0.039(2) 0.048(3) 0.041(2) 0.002(2) 0.0044(19) 0.0087(19)
C24 0.039(2) 0.046(2) 0.042(2) -0.0025(19) 0.0006(18) 0.0076(19)
C25 0.038(2) 0.048(3) 0.044(2) -0.003(2) 0.0041(18) 0.0076(19)
C26 0.042(2) 0.058(3) 0.054(3) 0.000(2) 0.011(2) 0.013(2)
C27 0.050(3) 0.076(3) 0.063(3) -0.003(2) 0.014(2) 0.013(2)
N7 0.026(2) 0.033(6) 0.051(5) -0.005(3) 0.008(3) 0.001(4)
C36 0.025(2) 0.027(5) 0.061(5) -0.008(3) 0.003(3) 0.007(3)
C37 0.0208(17) 0.024(4) 0.048(4) 0.000(3) 0.004(2) 0.000(3)
C38 0.0218(17) 0.045(5) 0.026(3) 0.008(2) -0.0010(19) 0.009(3)
C39 0.0208(17) 0.024(4) 0.048(4) 0.000(3) 0.004(2) 0.000(3)
C40 0.025(2) 0.027(5) 0.061(5) -0.008(3) 0.003(3) 0.007(3)
C41 0.0218(17) 0.045(5) 0.026(3) 0.008(2) -0.0010(19) 0.009(3)
N8 0.0209(18) 0.041(4) 0.037(3) 0.001(3) -0.0026(17) 0.008(3)
C42 0.0265(17) 0.050(5) 0.033(3) 0.002(3) -0.0005(19) 0.011(3)
N9 0.028(2) 0.057(7) 0.023(4) 0.008(3) 0.002(2) 0.014(4)
C43 0.0265(17) 0.050(5) 0.033(3) 0.002(3) -0.0005(19) 0.011(3)
N10 0.0209(18) 0.041(4) 0.037(3) 0.001(3) -0.0026(17) 0.008(3)
N11 0.028(2) 0.053(4) 0.043(3) -0.009(3) -0.002(2) 0.008(3)
N12 0.0271(18) 0.066(4) 0.047(4) -0.014(3) 0.000(2) 0.013(3)
N7B 0.028(3) 0.055(6) 0.045(4) -0.001(4) -0.006(3) 0.017(4)
C36B 0.025(2) 0.082(8) 0.030(6) 0.004(4) -0.004(3) 0.017(4)
C37B 0.023(2) 0.068(7) 0.043(6) -0.004(5) -0.007(3) 0.015(4)
C38B 0.021(2) 0.021(5) 0.049(4) 0.000(3) 0.001(3) -0.001(3)
C39B 0.023(3) 0.044(5) 0.033(4) 0.007(3) -0.004(2) 0.007(3)
C40B 0.026(2) 0.063(7) 0.033(4) 0.003(3) -0.004(3) 0.011(4)
C41B 0.026(2) 0.029(5) 0.045(4) 0.002(3) 0.000(2) 0.005(3)
N8B 0.032(3) 0.064(6) 0.033(3) -0.001(3) -0.010(3) 0.019(3)
C42B 0.0328(18) 0.050(6) 0.036(4) 0.003(3) -0.001(3) 0.008(4)
N9B 0.0322(18) 0.037(6) 0.054(4) -0.001(3) -0.001(3) 0.010(4)
C43B 0.0298(18) 0.033(6) 0.065(5) -0.009(4) 0.010(3) -0.003(4)
N10B 0.0263(19) 0.043(5) 0.073(4) -0.017(3) 0.010(3) -0.002(3)
N11B 0.031(2) 0.050(4) 0.055(4) -0.012(3) 0.004(3) 0.005(3)
N12B 0.0329(18) 0.051(4) 0.043(4) -0.013(3) 0.002(2) 0.009(3)
N1 0.032(3) 0.055(6) 0.032(6) 0.007(5) -0.002(3) 0.023(4)
C28 0.030(3) 0.053(11) 0.029(7) -0.004(4) -0.007(4) 0.018(6)
C29 0.028(3) 0.023(8) 0.036(5) -0.002(3) -0.004(3) 0.011(5)
C30 0.027(2) 0.014(7) 0.042(7) -0.002(4) 0.010(3) -0.007(5)
C31 0.024(2) 0.033(5) 0.049(7) 0.002(5) 0.004(3) 0.008(3)
C32 0.026(3) 0.054(9) 0.049(8) -0.002(6) 0.006(3) 0.010(5)
C33 0.025(2) 0.024(7) 0.038(6) -0.003(4) -0.002(3) 0.006(4)
N2 0.027(3) 0.036(8) 0.048(6) -0.012(4) 0.002(3) -0.006(4)
C34 0.0262(19) 0.042(7) 0.031(7) -0.001(4) -0.007(3) 0.008(5)
N3 0.0251(18) 0.040(6) 0.026(6) 0.012(4) -0.005(3) 0.008(4)
C35 0.0225(17) 0.028(6) 0.041(6) -0.001(5) -0.001(2) 0.005(3)
N4 0.0248(19) 0.042(5) 0.040(5) 0.000(4) 0.003(2) 0.007(3)
N5 0.025(2) 0.053(4) 0.044(4) -0.014(3) -0.005(3) 0.002(3)
N6 0.0231(17) 0.053(4) 0.036(3) -0.013(3) -0.0017(19) 0.006(3)

loop_
_atom_type_symbol
_atom_type_description
_atom_type_scat_dispersion_real
_atom_type_scat_dispersion_imag
_atom_type_scat_source
C C 0.0181 0.0091 'International Tables Vol C Tables 4.2.6.8 and 6.1.1.4'
H H 0.0000 0.0000 'International Tables Vol C Tables 4.2.6.8 and 6.1.1.4'
N N 0.0311 0.0180 'International Tables Vol C Tables 4.2.6.8 and 6.1.1.4'
O O 0.0492 0.0322 'International Tables Vol C Tables 4.2.6.8 and 6.1.1.4'

loop_
_geom_angle_atom_site_label_1
_geom_angle_atom_site_label_2
_geom_angle_atom_site_label_3
_geom_angle
_geom_angle_publ_flag
C1 O2 H2 109.5 ?
O1 C1 O2 122.7(4) y
O1 C1 C2 123.7(4) y
O2 C1 C2 113.6(4) y
C1 C2 C3 115.3(3) y
C1 C2 H2A 108.5 ?
C3 C2 H2A 108.5 ?
C1 C2 H2B 108.5 ?
C3 C2 H2B 108.5 ?
H2A C2 H2B 107.5 ?
C4 C3 C2 112.6(3) y
C4 C3 H3A 109.1 ?
C2 C3 H3A 109.1 ?
C4 C3 H3B 109.1 ?
C2 C3 H3B 109.1 ?
H3A C3 H3B 107.8 ?
C5 C4 C3 113.8(3) y
C5 C4 H4A 108.8 ?
C3 C4 H4A 108.8 ?
C5 C4 H4B 108.8 ?
C3 C4 H4B 108.8 ?
H4A C4 H4B 107.7 ?
C4 C5 C6 113.3(3) y
C4 C5 H5A 108.9 ?
C6 C5 H5A 108.9 ?
C4 C5 H5B 108.9 ?
C6 C5 H5B 108.9 ?
H5A C5 H5B 107.7 ?
C7 C6 C5 114.6(3) y
C7 C6 H6A 108.6 ?
C5 C6 H6A 108.6 ?
C7 C6 H6B 108.6 ?
C5 C6 H6B 108.6 ?
H6A C6 H6B 107.6 ?
C8 C7 C6 113.6(3) y
C8 C7 H7A 108.8 ?
C6 C7 H7A 108.8 ?
C8 C7 H7B 108.8 ?
C6 C7 H7B 108.8 ?
H7A C7 H7B 107.7 ?
C7 C8 C9 114.8(3) y
C7 C8 H8A 108.6 ?
C9 C8 H8A 108.6 ?
C7 C8 H8B 108.6 ?
C9 C8 H8B 108.6 ?
H8A C8 H8B 107.6 ?
C8 C9 H9A 109.5 ?
C8 C9 H9B 109.5 ?
H9A C9 H9B 109.5 ?
C8 C9 H9C 109.5 ?
H9A C9 H9C 109.5 ?
H9B C9 H9C 109.5 ?
C10 O4 H4 109.5 ?
O3 C10 O4 122.3(4) y
O3 C10 C11 124.6(4) y
O4 C10 C11 113.0(4) y
C10 C11 C12 114.8(3) y
C10 C11 H11A 108.6 ?
C12 C11 H11A 108.6 ?
C10 C11 H11B 108.6 ?
C12 C11 H11B 108.6 ?
H11A C11 H11B 107.5 ?
C11 C12 C13 113.4(3) y
C11 C12 H12A 108.9 ?
C13 C12 H12A 108.9 ?
C11 C12 H12B 108.9 ?
C13 C12 H12B 108.9 ?
H12A C12 H12B 107.7 ?
C14 C13 C12 114.4(3) y
C14 C13 H13A 108.6 ?
C12 C13 H13A 108.6 ?
C14 C13 H13B 108.6 ?
C12 C13 H13B 108.6 ?
H13A C13 H13B 107.6 ?
C13 C14 C15 113.1(3) y
C13 C14 H14A 109.0 ?
C15 C14 H14A 109.0 ?
C13 C14 H14B 109.0 ?
C15 C14 H14B 109.0 ?
H14A C14 H14B 107.8 ?
C16 C15 C14 114.4(3) y
C16 C15 H15A 108.7 ?
C14 C15 H15A 108.7 ?
C16 C15 H15B 108.7 ?
C14 C15 H15B 108.7 ?
H15A C15 H15B 107.6 ?
C17 C16 C15 113.9(3) y
C17 C16 H16A 108.8 ?
C15 C16 H16A 108.8 ?
C17 C16 H16B 108.8 ?
C15 C16 H16B 108.8 ?
H16A C16 H16B 107.7 ?
C16 C17 C18 114.2(3) y
C16 C17 H17A 108.7 ?
C18 C17 H17A 108.7 ?
C16 C17 H17B 108.7 ?
C18 C17 H17B 108.7 ?
H17A C17 H17B 107.6 ?
C17 C18 H18A 109.5 ?
C17 C18 H18B 109.5 ?
H18A C18 H18B 109.5 ?
C17 C18 H18C 109.5 ?
H18A C18 H18C 109.5 ?
H18B C18 H18C 109.5 ?
C19 O6 H6 109.5 ?
O5 C19 O6 121.9(4) y
O5 C19 C20 124.8(4) y
O6 C19 C20 113.3(4) y
C19 C20 C21 114.0(3) y
C19 C20 H20A 108.8 ?
C21 C20 H20A 108.8 ?
C19 C20 H20B 108.8 ?
C21 C20 H20B 108.8 ?
H20A C20 H20B 107.7 ?
C22 C21 C20 112.7(3) y
C22 C21 H21A 109.0 ?
C20 C21 H21A 109.0 ?
C22 C21 H21B 109.0 ?
C20 C21 H21B 109.0 ?
H21A C21 H21B 107.8 ?
C23 C22 C21 114.2(3) y
C23 C22 H22A 108.7 ?
C21 C22 H22A 108.7 ?
C23 C22 H22B 108.7 ?
C21 C22 H22B 108.7 ?
H22A C22 H22B 107.6 ?
C24 C23 C22 114.4(3) y
C24 C23 H23A 108.7 ?
C22 C23 H23A 108.7 ?
C24 C23 H23B 108.7 ?
C22 C23 H23B 108.7 ?
H23A C23 H23B 107.6 ?
C23 C24 C25 115.0(3) y
C23 C24 H24A 108.5 ?
C25 C24 H24A 108.5 ?
C23 C24 H24B 108.5 ?
C25 C24 H24B 108.5 ?
H24A C24 H24B 107.5 ?
C24 C25 C26 114.2(3) y
C24 C25 H25A 108.7 ?
C26 C25 H25A 108.7 ?
C24 C25 H25B 108.7 ?
C26 C25 H25B 108.7 ?
H25A C25 H25B 107.6 ?
C27 C26 C25 115.1(3) y
C27 C26 H26A 108.5 ?
C25 C26 H26A 108.5 ?
C27 C26 H26B 108.5 ?
C25 C26 H26B 108.5 ?
H26A C26 H26B 107.5 ?
C26 C27 H27A 109.5 ?
C26 C27 H27B 109.5 ?
H27A C27 H27B 109.5 ?
C26 C27 H27C 109.5 ?
H27A C27 H27C 109.5 ?
H27B C27 H27C 109.5 ?
C40 N7 C36 115.0 y
N7 C36 C37 124.5 y
N7 C36 H36 117.8 ?
C37 C36 H36 117.8 ?
C38 C37 C36 116.2 y
C38 C37 H37 121.9 ?
C36 C37 H37 121.9 ?
C37 C38 C39 124.7 y
C37 C38 C41 117.8 y
C39 C38 C41 117.5 y
C38 C39 C40 113.8 y
C38 C39 H39 123.1 ?
C40 C39 H39 123.1 ?
N7 C40 C39 125.7 y
N7 C40 H40 117.1 ?
C39 C40 H40 117.1 ?
N8 C41 N10 121.58(16) y
N8 C41 C38 118.2 y
N10 C41 C38 120.15(16) y
C41 N8 C42 116.0 y
N9 C42 N11 118.5(2) y
N9 C42 N8 124.9 y
N11 C42 N8 116.2(2) y
C42 N9 C43 114.47(16) y
N10 C43 N12 119.3(4) y
N10 C43 N9 125.7(3) y
N12 C43 N9 114.6(4) y
C43 N10 C41 116.9(3) y
C42 N11 H11C 120.0 ?
C42 N11 H11D 120.0 ?
H11C N11 H11D 120.0 ?
C43 N12 H12C 120.0 ?
C43 N12 H12D 120.0 ?
H12C N12 H12D 120.0 ?
C40B N7B C36B 115.03(13) y
N7B C36B C37B 124.41(14) y
N7B C36B H36B 117.8 ?
C37B C36B H36B 117.8 ?
C38B C37B C36B 116.28(13) y
C38B C37B H37B 121.9 ?
C36B C37B H37B 121.9 ?
C37B C38B C39B 124.52(12) y
C37B C38B C41B 118.10(12) y
C39B C38B C41B 117.28(12) y
C38B C39B C40B 113.98(12) y
C38B C39B H39B 123.0 ?
C40B C39B H39B 123.0 ?
N7B C40B C39B 125.63(14) y
N7B C40B H40B 117.2 ?
C39B C40B H40B 117.2 ?
N8B C41B N10B 121.76(18) y
N8B C41B C38B 118.52(12) y
N10B C41B C38B 119.71(19) y
C41B N8B C42B 115.77(12) y
N9B C42B N11B 118.5(2) y
N9B C42B N8B 125.17(12) y
N11B C42B N8B 116.3(2) y
C42B N9B C43B 114.64(19) y
N10B C43B N12B 119.2(4) y
N10B C43B N9B 125.6(3) y
N12B C43B N9B 114.7(4) y
C43B N10B C41B 117.0(3) y
C42B N11B H11E 120.0 ?
C42B N11B H11F 120.0 ?
H11E N11B H11F 120.0 ?
C43B N12B H12E 120.0 ?
C43B N12B H12F 120.0 ?
H12E N12B H12F 120.0 ?
C32 N1 C28 115.00(14) y
N1 C28 C29 124.36(14) y
N1 C28 H28 117.8 ?
C29 C28 H28 117.8 ?
C30 C29 C28 116.39(13) y
C30 C29 H29 121.8 ?
C28 C29 H29 121.8 ?
C29 C30 C31 124.45(12) y
C29 C30 C33 117.88(13) y
C31 C30 C33 117.63(13) y
C30 C31 C32 113.89(13) y
C30 C31 H31 123.1 ?
C32 C31 H31 123.1 ?
N1 C32 C31 125.58(16) y
N1 C32 H32 117.2 ?
C31 C32 H32 117.2 ?
N2 C33 N4 121.6(2) y
N2 C33 C30 118.50(13) y
N4 C33 C30 119.7(2) y
C33 N2 C34 115.84(12) y
N3 C34 N5 118.4(2) y
N3 C34 N2 125.16(12) y
N5 C34 N2 116.3(2) y
C34 N3 C35 114.54(19) y
N4 C35 N6 119.4(4) y
N4 C35 N3 125.6(3) y
N6 C35 N3 114.8(4) y
C35 N4 C33 116.8(3) y
C34 N5 H5C 120.0 ?
C34 N5 H5D 120.0 ?
H5C N5 H5D 120.0 ?
C35 N6 H6C 120.0 ?
C35 N6 H6D 120.0 ?
H6C N6 H6D 120.0 ?

loop_
_geom_bond_atom_site_label_1
_geom_bond_atom_site_label_2
_geom_bond_distance
_geom_bond_publ_flag
O1 C1 1.215(4) y
O2 C1 1.308(4) y
O2 H2 0.8400 ?
C1 C2 1.495(5) y
C2 C3 1.525(5) y
C2 H2A 0.9900 ?
C2 H2B 0.9900 ?
C3 C4 1.519(5) y
C3 H3A 0.9900 ?
C3 H3B 0.9900 ?
C4 C5 1.517(5) y
C4 H4A 0.9900 ?
C4 H4B 0.9900 ?
C5 C6 1.523(5) y
C5 H5A 0.9900 ?
C5 H5B 0.9900 ?
C6 C7 1.520(5) y
C6 H6A 0.9900 ?
C6 H6B 0.9900 ?
C7 C8 1.508(5) y
C7 H7A 0.9900 ?
C7 H7B 0.9900 ?
C8 C9 1.516(5) y
C8 H8A 0.9900 ?
C8 H8B 0.9900 ?
C9 H9A 0.9800 ?
C9 H9B 0.9800 ?
C9 H9C 0.9800 ?
O3 C10 1.221(4) y
O4 C10 1.318(4) y
O4 H4 0.8400 ?
C10 C11 1.483(5) y
C11 C12 1.518(5) y
C11 H11A 0.9900 ?
C11 H11B 0.9900 ?
C12 C13 1.521(5) y
C12 H12A 0.9900 ?
C12 H12B 0.9900 ?
C13 C14 1.515(5) y
C13 H13A 0.9900 ?
C13 H13B 0.9900 ?
C14 C15 1.526(5) y
C14 H14A 0.9900 ?
C14 H14B 0.9900 ?
C15 C16 1.520(5) y
C15 H15A 0.9900 ?
C15 H15B 0.9900 ?
C16 C17 1.507(5) y
C16 H16A 0.9900 ?
C16 H16B 0.9900 ?
C17 C18 1.523(6) y
C17 H17A 0.9900 ?
C17 H17B 0.9900 ?
C18 H18A 0.9800 ?
C18 H18B 0.9800 ?
C18 H18C 0.9800 ?
O5 C19 1.213(4) y
O6 C19 1.316(5) y
O6 H6 0.8400 ?
C19 C20 1.490(5) y
C20 C21 1.525(5) y
C20 H20A 0.9900 ?
C20 H20B 0.9900 ?
C21 C22 1.519(5) y
C21 H21A 0.9900 ?
C21 H21B 0.9900 ?
C22 C23 1.516(5) y
C22 H22A 0.9900 ?
C22 H22B 0.9900 ?
C23 C24 1.512(5) y
C23 H23A 0.9900 ?
C23 H23B 0.9900 ?
C24 C25 1.514(5) y
C24 H24A 0.9900 ?
C24 H24B 0.9900 ?
C25 C26 1.514(5) y
C25 H25A 0.9900 ?
C25 H25B 0.9900 ?
C26 C27 1.509(4) y
C26 H26A 0.9900 ?
C26 H26B 0.9900 ?
C27 H27A 0.9800 ?
C27 H27B 0.9800 ?
C27 H27C 0.9800 ?
N7 C40 1.3377 y
N7 C36 1.3628 y
C36 C37 1.3641 y
C36 H36 0.9500 ?
C37 C38 1.3384 y
C37 H37 0.9500 ?
C38 C39 1.3763 y
C38 C41 1.4882 y
C39 C40 1.3846 y
C39 H39 0.9500 ?
C40 H40 0.9500 ?
C41 N8 1.3468 y
C41 N10 1.373(4) y
N8 C42 1.3907 y
C42 N9 1.3201 y
C42 N11 1.3487(10) y
N9 C43 1.351(5) y
C43 N10 1.327(5) y
C43 N12 1.3489(10) y
N11 H11C 0.8800 ?
N11 H11D 0.8800 ?
N12 H12C 0.8800 ?
N12 H12D 0.8800 ?
N7B C40B 1.3377(10) y
N7B C36B 1.3627(10) y
C36B C37B 1.3646(10) y
C36B H36B 0.9500 ?
C37B C38B 1.3382(9) y
C37B H37B 0.9500 ?
C38B C39B 1.3764(9) y
C38B C41B 1.4885(9) y
C39B C40B 1.3839(10) y
C39B H39B 0.9500 ?
C40B H40B 0.9500 ?
C41B N8B 1.3463(9) y
C41B N10B 1.374(4) y
N8B C42B 1.3902(9) y
C42B N9B 1.3196(9) y
C42B N11B 1.3477(14) y
N9B C43B 1.350(5) y
C43B N10B 1.327(5) y
C43B N12B 1.3488(14) y
N11B H11E 0.8800 ?
N11B H11F 0.8800 ?
N12B H12E 0.8800 ?
N12B H12F 0.8800 ?
N1 C32 1.3378(10) y
N1 C28 1.3628(10) y
C28 C29 1.3641(10) y
C28 H28 0.9500 ?
C29 C30 1.3388(9) y
C29 H29 0.9500 ?
C30 C31 1.3761(9) y
C30 C33 1.4885(9) y
C31 C32 1.3846(10) y
C31 H31 0.9500 ?
C32 H32 0.9500 ?
C33 N2 1.3466(10) y
C33 N4 1.374(4) y
N2 C34 1.3902(9) y
C34 N3 1.3198(9) y
C34 N5 1.3479(14) y
N3 C35 1.350(5) y
C35 N4 1.327(5) y
C35 N6 1.3480(14) y
N5 H5C 0.8800 ?
N5 H5D 0.8800 ?
N6 H6C 0.8800 ?
N6 H6D 0.8800 ?

loop_
_geom_hbond_atom_site_label_D
_geom_hbond_atom_site_label_H
_geom_hbond_atom_site_label_A
_geom_hbond_distance_DH
_geom_hbond_distance_HA
_geom_hbond_distance_DA
_geom_hbond_angle_DHA
_geom_hbond_site_symmetry_A
O2 H2 N1 0.84 1.66 2.481(6) 166.1 .
O2 H2 N3 0.84 1.97 2.805(5) 176.8 2_766
O4 H4 N7 0.84 1.67 2.500(4) 167.7 .
O4 H4 N9B 0.84 1.92 2.763(5) 175.5 .
O6 H6 N7B 0.84 1.67 2.492(5) 166.5 .
O6 H6 N9 0.84 1.92 2.756(4) 174.7 .
N11 H11D O5 0.88 1.86 2.683(4) 154.9 1_455
N12 H12D O5 0.88 2.06 2.931(5) 169.5 .
N11B H11F O3 0.88 2.01 2.773(5) 144.5 1_655
N12B H12F O3 0.88 2.02 2.892(5) 169.3 .
N5 H5D O1 0.88 1.91 2.710(5) 150.5 2_666
N6 H6D O1 0.88 2.07 2.936(5) 168.9 2_766
N6 H6C N4 0.88 2.25 3.114(7) 168.6 2_866
